data_4119661
loop_
_publ_author_name
'Jun Nakazawa'
'Shota Terada'
'Masaki Yamada'
'Shiro Hikichi'

_publ_contact_author_address
;
  Departmet of Material & Life Chemistry, Faculty of Engineering,
 Kanagawa University
  3-27-1 Rokkakubashi, Kanagawa-ku, Yokohama-city, 222-8686, JAPAN
;
_publ_contact_author_email jnaka@kanagawa-u.ac.jp
_publ_contact_author_fax +81-45-413-9770
_publ_contact_author_name 'Jun Nakazawa'
_publ_contact_author_phone +81-45-481-5661(ext.3889)
_publ_section_title
;
 Structural Characterization and Oxidation Reactivity of a Nickel(II)
 Acylperoxo Complex
;
_journal_name_full 'Journal of the American Chemical Society'
_journal_page_first 6010
_journal_page_last 6013
_journal_paper_doi 10.1021/ja4020277
_journal_volume 135
_journal_year 2013
_chemical_compound_source 'synthesis as described'
_chemical_formula_moiety 'C15 H13 B Br F9 N6 Ni'
_chemical_formula_sum 'C15 H13 B Br F9 N6 Ni'
_chemical_formula_weight 597.74
_chemical_name_common '[Ni(TPCF3,Me)Br]'
_chemical_name_systematic
;
[bromido{Hydrotris(5-methyl-3-(trifluoro)methyl-
pyrazoryl)borato}nickel(II)]
;
_space_group_IT_number 62
_symmetry_cell_setting orthorhombic
_symmetry_Int_Tables_number 62
_symmetry_space_group_name_Hall '-P 2n 2ac'
_symmetry_space_group_name_H-M 'P c m n'
_atom_sites_solution_hydrogens geom
_atom_sites_solution_primary direct
_atom_sites_solution_secondary difmap
_audit_creation_method SHELXL-97
_cell_angle_alpha 90.00
_cell_angle_beta 90.00
_cell_angle_gamma 90.00
_cell_formula_units_Z 4
_cell_length_a 8.698(5)
_cell_length_b 13.345(7)
_cell_length_c 17.896(10)
_cell_measurement_reflns_used 6277
_cell_measurement_temperature 113(2)
_cell_measurement_theta_max 27.4802
_cell_measurement_theta_min 1.93036
_cell_volume 2077(2)
_computing_cell_refinement 'CrystalClear (Rigaku Inc., 2007)'
_computing_data_collection 'CrystalClear (Rigaku Inc., 2007)'
_computing_data_reduction 'CrystalClear (Rigaku Inc., 2007), SORTAV (Blessing, 1995)'
_computing_molecular_graphics 'Ortep-3 for Windows (Farrugia, 1997)'
_computing_publication_material 'WinGX publication routines (Farrugia, 1999)'
_computing_structure_refinement 'SHELXL-97 (Sheldrick, 2008)'
_computing_structure_solution 'SIR92 (Giacovazzo et al, 1993)'
_diffrn_ambient_temperature 113(2)
_diffrn_detector_area_resol_mean 28.5714
_diffrn_measured_fraction_theta_full 0.989
_diffrn_measured_fraction_theta_max 0.979
_diffrn_measurement_details
;
scan:
    Number of images: 600
               Slice: -110.0000 - 70.0000
         Image width: 0.3000
            Exp time: 20.0000
       Rotation axis: Omega
               Omega: 0.0000
                 Chi: 45.0000
                 Phi: 0.0000
                 XTD: 44.9410
              2theta: -20.1054
scan:
    Number of images: 600
               Slice: -110.0000 - 70.0000
         Image width: 0.3000
            Exp time: 20.0000
       Rotation axis: Omega
               Omega: 0.0000
                 Chi: 45.0000
                 Phi: 90.0000
                 XTD: 44.9410
              2theta: -20.1054

;
_diffrn_measurement_device
;
Saturn70 (2x2 bin mode)
;
_diffrn_measurement_device_details
;
AFC10: Fixed Chi 2 circle
;
_diffrn_measurement_method \w
_diffrn_orient_matrix_type d*Trek
_diffrn_orient_matrix_UB_11 0.1069
_diffrn_orient_matrix_UB_12 -0.0349
_diffrn_orient_matrix_UB_13 -0.0240
_diffrn_orient_matrix_UB_21 0.0240
_diffrn_orient_matrix_UB_22 0.0290
_diffrn_orient_matrix_UB_23 0.0648
_diffrn_orient_matrix_UB_31 -0.0102
_diffrn_orient_matrix_UB_32 -0.0486
_diffrn_orient_matrix_UB_33 0.0256
_diffrn_radiation_detector CCD
_diffrn_radiation_monochromator graphite
_diffrn_radiation_source 'Rotating Anode'
_diffrn_radiation_type MoK\a
_diffrn_radiation_wavelength 0.71073
_diffrn_reflns_av_R_equivalents 0.0780
_diffrn_reflns_av_sigmaI/netI 0.1430
_diffrn_reflns_limit_h_max 10
_diffrn_reflns_limit_h_min 0
_diffrn_reflns_limit_k_max 17
_diffrn_reflns_limit_k_min 0
_diffrn_reflns_limit_l_max 23
_diffrn_reflns_limit_l_min 0
_diffrn_reflns_number 2659
_diffrn_reflns_reduction_process 'Lp corrections applied'
_diffrn_reflns_theta_full 25.00
_diffrn_reflns_theta_max 27.4802
_diffrn_reflns_theta_min 1.9036
_diffrn_source_current 60.0000
_diffrn_source_power 3.0000
_diffrn_source_voltage 50.0000
_exptl_absorpt_coefficient_mu 2.954
_exptl_absorpt_correction_T_max 0.7566
_exptl_absorpt_correction_T_min 0.4711
_exptl_absorpt_correction_type numerical
_exptl_absorpt_process_details
;numerical (Based on real shape of the crystal) absorption
correction was parformed on CrystalClear (Rigaku Inc., 2007)
with FS_ABSCOR method.
;
_exptl_crystal_colour red
_exptl_crystal_density_diffrn 1.911
_exptl_crystal_description block
_exptl_crystal_F_000 1176
_exptl_crystal_size_max 0.30
_exptl_crystal_size_mid 0.20
_exptl_crystal_size_min 0.10
_refine_diff_density_max 1.118
_refine_diff_density_min -0.768
_refine_diff_density_rms 0.099
_refine_ls_extinction_method none
_refine_ls_goodness_of_fit_ref 1.055
_refine_ls_hydrogen_treatment mixed
_refine_ls_matrix_type full
_refine_ls_number_parameters 170
_refine_ls_number_reflns 2420
_refine_ls_number_restraints 0
_refine_ls_restrained_S_all 1.055
_refine_ls_R_factor_all 0.0542
_refine_ls_R_factor_gt 0.0506
_refine_ls_shift/su_max 0.002
_refine_ls_shift/su_mean 0.000
_refine_ls_structure_factor_coef Fsqd
_refine_ls_weighting_details 'calc w=1/[\s^2^(Fo^2^)+(0.0000P)^2^+0.0000P] where P=(Fo^2^+2Fc^2^)/3'
_refine_ls_weighting_scheme calc
_refine_ls_wR_factor_gt 0.1151
_refine_ls_wR_factor_ref 0.1194
_reflns_number_gt 2234
_reflns_number_total 2420
_reflns_threshold_expression >2\s(I)
_cod_data_source_file ja4020277_si_002_2.cif
_cod_data_source_block 01
_cod_database_code 4119661

loop_
_symmetry_equiv_pos_as_xyz
'x, y, z'
'-x+1/2, -y+1/2, z+1/2'
'x+1/2, -y, -z+1/2'
'-x, y+1/2, -z'
'-x, -y, -z'
'x-1/2, y-1/2, -z-1/2'
'-x-1/2, y, z-1/2'
'x, -y-1/2, z'

loop_
_atom_site_label
_atom_site_type_symbol
_atom_site_fract_x
_atom_site_fract_y
_atom_site_fract_z
_atom_site_U_iso_or_equiv
_atom_site_adp_type
_atom_site_occupancy
_atom_site_symmetry_multiplicity
_atom_site_calc_flag
_atom_site_refinement_flags
Br1 Br 0.99165(6) 0.2500 0.54825(3) 0.0435(2) Uani 1 2 d S
Ni1 Ni 0.90519(7) 0.2500 0.66857(3) 0.0254(2) Uani 1 2 d S
N4 N 1.0143(4) 0.2500 0.8213(2) 0.0247(8) Uani 1 2 d S
F2 F 0.6444(3) 0.11828(14) 0.57878(12) 0.0414(5) Uani 1 1 d .
F4 F 1.3064(2) 0.16934(15) 0.64518(13) 0.0411(5) Uani 1 1 d .
F3 F 0.5500(2) -0.02315(15) 0.61481(12) 0.0437(5) Uani 1 1 d .
F1 F 0.7918(2) -0.00915(16) 0.59243(12) 0.0444(5) Uani 1 1 d .
N2 N 0.7696(3) 0.15561(19) 0.79647(14) 0.0261(6) Uani 1 1 d .
F5 F 1.4735(3) 0.2500 0.71113(19) 0.0413(7) Uani 1 2 d S
N1 N 0.7799(3) 0.14689(18) 0.72044(15) 0.0264(6) Uani 1 1 d .
N3 N 1.0681(4) 0.2500 0.7494(2) 0.0261(8) Uani 1 2 d S
C4 C 0.6835(4) 0.0791(2) 0.82433(19) 0.0286(7) Uani 1 1 d .
C10 C 1.1087(7) 0.2500 0.9525(3) 0.0360(12) Uani 1 2 d S
H10A H 1.0221 0.2939 0.9649 0.054 Uiso 0.50 1 calc PR
H10B H 1.2018 0.2745 0.9773 0.054 Uiso 0.50 1 calc PR
H10C H 1.0864 0.1817 0.9694 0.054 Uiso 0.50 1 calc PR
C2 C 0.6942(4) 0.0663(2) 0.70213(19) 0.0280(7) Uani 1 1 d .
C9 C 1.1328(6) 0.2500 0.8702(3) 0.0310(10) Uani 1 2 d S
C7 C 1.2221(5) 0.2500 0.7553(3) 0.0289(10) Uani 1 2 d S
C5 C 0.6591(4) 0.0647(3) 0.9069(2) 0.0388(8) Uani 1 1 d .
H5A H 0.7589 0.0632 0.9323 0.058 Uiso 1 1 calc R
H5B H 0.6052 0.0012 0.9155 0.058 Uiso 1 1 calc R
H5C H 0.5974 0.1201 0.9265 0.058 Uiso 1 1 calc R
C8 C 1.2674(5) 0.2500 0.8290(3) 0.0318(11) Uani 1 2 d S
H8 H 1.3696 0.2500 0.8477 0.038 Uiso 1 2 calc SR
C3 C 0.6334(4) 0.0219(2) 0.76502(19) 0.0296(7) Uani 1 1 d .
H3 H 0.5700 -0.0360 0.7671 0.036 Uiso 1 1 calc R
C6 C 1.3257(5) 0.2500 0.6888(3) 0.0315(10) Uani 1 2 d S
C1 C 0.6702(4) 0.0387(2) 0.6226(2) 0.0326(7) Uani 1 1 d .
B1 B 0.8375(6) 0.2500 0.8349(3) 0.0266(10) Uani 1 2 d S
H1 H 0.819(6) 0.2500 0.896(3) 0.040 Uiso 1 2 d S

loop_
_atom_site_aniso_label
_atom_site_aniso_U_11
_atom_site_aniso_U_22
_atom_site_aniso_U_33
_atom_site_aniso_U_23
_atom_site_aniso_U_13
_atom_site_aniso_U_12
Br1 0.0383(4) 0.0588(4) 0.0332(4) 0.000 0.0044(2) 0.000
Ni1 0.0259(4) 0.0187(3) 0.0316(4) 0.000 0.0005(2) 0.000
N4 0.023(2) 0.0190(15) 0.032(2) 0.000 0.0021(15) 0.000
F2 0.0577(14) 0.0291(9) 0.0375(11) 0.0007(8) -0.0039(10) -0.0001(10)
F4 0.0383(12) 0.0293(10) 0.0557(14) -0.0095(9) 0.0092(11) -0.0019(8)
F3 0.0480(13) 0.0341(11) 0.0490(13) -0.0103(9) -0.0020(11) -0.0159(9)
F1 0.0447(13) 0.0405(11) 0.0481(12) -0.0104(10) 0.0049(10) 0.0047(10)
N2 0.0274(15) 0.0199(11) 0.0311(14) -0.0007(9) -0.0007(11) -0.0012(9)
F5 0.0251(15) 0.0387(15) 0.060(2) 0.000 0.0020(13) 0.000
N1 0.0240(15) 0.0192(11) 0.0361(14) -0.0021(10) -0.0020(11) 0.0003(10)
N3 0.025(2) 0.0188(15) 0.034(2) 0.000 0.0013(16) 0.000
C4 0.0218(16) 0.0198(13) 0.0442(18) 0.0044(12) 0.0008(13) 0.0023(11)
C10 0.036(3) 0.034(2) 0.038(3) 0.000 -0.001(2) 0.000
C2 0.0229(16) 0.0188(12) 0.0425(18) 0.0002(11) -0.0029(14) -0.0014(11)
C9 0.033(3) 0.0244(19) 0.036(2) 0.000 -0.002(2) 0.000
C7 0.028(2) 0.0164(16) 0.042(3) 0.000 -0.007(2) 0.000
C5 0.037(2) 0.0319(16) 0.048(2) 0.0040(15) 0.0023(17) -0.0063(15)
C8 0.026(3) 0.024(2) 0.045(3) 0.000 -0.007(2) 0.000
C3 0.0281(18) 0.0210(13) 0.0397(18) -0.0004(12) 0.0042(13) -0.0026(12)
C6 0.024(3) 0.0227(19) 0.048(3) 0.000 0.008(2) 0.000
C1 0.0317(17) 0.0223(13) 0.0437(19) 0.0001(12) 0.0019(15) -0.0032(12)
B1 0.029(3) 0.018(2) 0.032(3) 0.000 -0.005(2) 0.000

loop_
_atom_type_symbol
_atom_type_description
_atom_type_scat_dispersion_real
_atom_type_scat_dispersion_imag
_atom_type_scat_source
C C 0.0033 0.0016 'International Tables Vol C Tables 4.2.6.8 and 6.1.1.4'
H H 0.0000 0.0000 'International Tables Vol C Tables 4.2.6.8 and 6.1.1.4'
N N 0.0061 0.0033 'International Tables Vol C Tables 4.2.6.8 and 6.1.1.4'
F F 0.0171 0.0103 'International Tables Vol C Tables 4.2.6.8 and 6.1.1.4'
Ni Ni 0.3393 1.1124 'International Tables Vol C Tables 4.2.6.8 and 6.1.1.4'
Br Br -0.2901 2.4595 'International Tables Vol C Tables 4.2.6.8 and 6.1.1.4'
B B 0.0013 0.0007 'International Tables Vol C Tables 4.2.6.8 and 6.1.1.4'

loop_
_geom_angle_atom_site_label_1
_geom_angle_atom_site_label_2
_geom_angle_atom_site_label_3
_geom_angle
_geom_angle_site_symmetry_1
_geom_angle_site_symmetry_3
N1 Ni1 N1 87.73(15) 8_565 .
N1 Ni1 N3 92.88(11) 8_565 .
N1 Ni1 N3 92.88(11) . .
N1 Ni1 Br1 128.49(8) 8_565 .
N1 Ni1 Br1 128.49(8) . .
N3 Ni1 Br1 116.33(12) . .
C9 N4 N3 110.3(4) . .
C9 N4 B1 130.7(4) . .
N3 N4 B1 119.0(4) . .
C4 N2 N1 109.7(2) . .
C4 N2 B1 131.0(3) . .
N1 N2 B1 119.0(3) . .
C2 N1 N2 105.8(3) . .
C2 N1 Ni1 137.9(2) . .
N2 N1 Ni1 116.22(19) . .
C7 N3 N4 105.5(4) . .
C7 N3 Ni1 138.9(3) . .
N4 N3 Ni1 115.6(3) . .
N2 C4 C3 107.9(3) . .
N2 C4 C5 122.2(3) . .
C3 C4 C5 129.9(3) . .
C9 C10 H10A 109.5 . .
C9 C10 H10B 109.5 . .
H10A C10 H10B 109.5 . .
C9 C10 H10C 109.5 . .
H10A C10 H10C 109.5 . .
H10B C10 H10C 109.5 . .
N1 C2 C3 110.9(3) . .
N1 C2 C1 120.5(3) . .
C3 C2 C1 128.5(3) . .
N4 C9 C8 107.5(4) . .
N4 C9 C10 122.2(5) . .
C8 C9 C10 130.3(5) . .
N3 C7 C8 111.1(4) . .
N3 C7 C6 122.7(4) . .
C8 C7 C6 126.2(4) . .
C4 C5 H5A 109.5 . .
C4 C5 H5B 109.5 . .
H5A C5 H5B 109.5 . .
C4 C5 H5C 109.5 . .
H5A C5 H5C 109.5 . .
H5B C5 H5C 109.5 . .
C7 C8 C9 105.5(4) . .
C7 C8 H8 127.2 . .
C9 C8 H8 127.2 . .
C2 C3 C4 105.7(3) . .
C2 C3 H3 127.2 . .
C4 C3 H3 127.2 . .
F4 C6 F4 106.8(4) . 8_565
F4 C6 F5 107.0(3) . .
F4 C6 F5 107.0(3) 8_565 .
F4 C6 C7 112.9(3) . .
F4 C6 C7 112.9(3) 8_565 .
F5 C6 C7 109.9(4) . .
F2 C1 F3 107.3(3) . .
F2 C1 F1 105.9(3) . .
F3 C1 F1 106.2(3) . .
F2 C1 C2 112.8(3) . .
F3 C1 C2 111.2(3) . .
F1 C1 C2 113.0(3) . .
N2 B1 N2 108.5(3) . 8_565
N2 B1 N4 107.9(3) . .
N2 B1 N4 107.9(3) 8_565 .
N2 B1 H1 112.6(14) . .
N2 B1 H1 112.6(13) 8_565 .
N4 B1 H1 107(3) . .

loop_
_geom_bond_atom_site_label_1
_geom_bond_atom_site_label_2
_geom_bond_distance
_geom_bond_site_symmetry_2
Br1 Ni1 2.2808(14) .
Ni1 N1 1.986(3) 8_565
Ni1 N1 1.986(3) .
Ni1 N3 2.025(4) .
N4 C9 1.351(6) .
N4 N3 1.370(5) .
N4 B1 1.556(7) .
F2 C1 1.338(4) .
F4 C6 1.340(4) .
F3 C1 1.340(4) .
F1 C1 1.348(4) .
N2 C4 1.361(4) .
N2 N1 1.368(4) .
N2 B1 1.552(4) .
F5 C6 1.346(6) .
N1 C2 1.349(4) .
N3 C7 1.343(6) .
C4 C3 1.378(4) .
C4 C5 1.505(5) .
C10 C9 1.488(7) .
C10 H10A 0.9800 .
C10 H10B 0.9800 .
C10 H10C 0.9800 .
C2 C3 1.377(4) .
C2 C1 1.486(5) .
C9 C8 1.384(7) .
C7 C8 1.377(7) .
C7 C6 1.492(7) .
C5 H5A 0.9800 .
C5 H5B 0.9800 .
C5 H5C 0.9800 .
C8 H8 0.9500 .
C3 H3 0.9500 .
C6 F4 1.340(4) 8_565
B1 N2 1.552(4) 8_565
B1 H1 1.10(5) .

loop_
_geom_torsion_atom_site_label_1
_geom_torsion_atom_site_label_2
_geom_torsion_atom_site_label_3
_geom_torsion_atom_site_label_4
_geom_torsion
_geom_torsion_site_symmetry_1
_geom_torsion_site_symmetry_4
C4 N2 N1 C2 2.3(3) . .
B1 N2 N1 C2 -171.7(3) . .
C4 N2 N1 Ni1 -178.69(19) . .
B1 N2 N1 Ni1 7.3(4) . .
N1 Ni1 N1 C2 125.8(3) 8_565 .
N3 Ni1 N1 C2 -141.4(3) . .
Br1 Ni1 N1 C2 -14.0(4) . .
N1 Ni1 N1 N2 -52.8(2) 8_565 .
N3 Ni1 N1 N2 40.0(2) . .
Br1 Ni1 N1 N2 167.39(16) . .
C9 N4 N3 C7 0.000(2) . .
B1 N4 N3 C7 180.000(2) . .
C9 N4 N3 Ni1 180.000(1) . .
B1 N4 N3 Ni1 0.000(1) . .
N1 Ni1 N3 C7 -136.06(8) 8_565 .
N1 Ni1 N3 C7 136.06(8) . .
Br1 Ni1 N3 C7 0.000(2) . .
N1 Ni1 N3 N4 43.94(8) 8_565 .
N1 Ni1 N3 N4 -43.94(8) . .
Br1 Ni1 N3 N4 180.000(1) . .
N1 N2 C4 C3 -2.0(3) . .
B1 N2 C4 C3 171.1(3) . .
N1 N2 C4 C5 176.3(3) . .
B1 N2 C4 C5 -10.6(5) . .
N2 N1 C2 C3 -1.8(3) . .
Ni1 N1 C2 C3 179.5(2) . .
N2 N1 C2 C1 175.6(3) . .
Ni1 N1 C2 C1 -3.1(5) . .
N3 N4 C9 C8 0.000(2) . .
B1 N4 C9 C8 180.000(2) . .
N3 N4 C9 C10 180.000(2) . .
B1 N4 C9 C10 0.000(3) . .
N4 N3 C7 C8 0.000(2) . .
Ni1 N3 C7 C8 180.000(2) . .
N4 N3 C7 C6 180.000(2) . .
Ni1 N3 C7 C6 0.000(3) . .
N3 C7 C8 C9 0.000(2) . .
C6 C7 C8 C9 180.000(2) . .
N4 C9 C8 C7 0.000(2) . .
C10 C9 C8 C7 180.000(2) . .
N1 C2 C3 C4 0.6(4) . .
C1 C2 C3 C4 -176.5(3) . .
N2 C4 C3 C2 0.8(3) . .
C5 C4 C3 C2 -177.3(3) . .
N3 C7 C6 F4 -60.6(3) . .
C8 C7 C6 F4 119.4(3) . .
N3 C7 C6 F4 60.6(3) . 8_565
C8 C7 C6 F4 -119.4(3) . 8_565
N3 C7 C6 F5 180.000(2) . .
C8 C7 C6 F5 0.000(2) . .
N1 C2 C1 F2 -41.5(4) . .
C3 C2 C1 F2 135.4(3) . .
N1 C2 C1 F3 -162.1(3) . .
C3 C2 C1 F3 14.8(5) . .
N1 C2 C1 F1 78.6(4) . .
C3 C2 C1 F1 -104.6(4) . .
C4 N2 B1 N2 -119.6(3) . 8_565
N1 N2 B1 N2 52.9(5) . 8_565
C4 N2 B1 N4 123.8(4) . .
N1 N2 B1 N4 -63.7(4) . .
C9 N4 B1 N2 -121.5(2) . .
N3 N4 B1 N2 58.5(2) . .
C9 N4 B1 N2 121.5(2) . 8_565
N3 N4 B1 N2 -58.5(2) . 8_565
